data_7024925
loop_
_publ_author_name
'Davies, Kate'
'Bourne, Susan A.'
'Ohrstr\"om, Lars'
'Oliver, Clive L.'

_publ_section_title
;
 Anionic zinc-trimesic acid MOFs with unusual topologies: reversible
 hydration studies.
;
_journal_issue 11
_journal_name_full 'Dalton transactions (Cambridge, England : 2003)'
_journal_page_first 2869
_journal_page_last 2874
_journal_paper_doi 10.1039/b922690g
_journal_volume 39
_journal_year 2010
_chemical_formula_sum 'C20 H27 N O18 Zn2'
_chemical_formula_weight 700.17
_chemical_name_systematic
;
?
;
_space_group_IT_number 4
_symmetry_cell_setting monoclinic
_symmetry_space_group_name_Hall 'P 2yb'
_symmetry_space_group_name_H-M 'P 1 21 1'
_atom_sites_solution_hydrogens geom
_atom_sites_solution_primary direct
_atom_sites_solution_secondary difmap
_audit_creation_method SHELXL-97
_cell_angle_alpha 90.00
_cell_angle_beta 100.475(2)
_cell_angle_gamma 90.00
_cell_formula_units_Z 2
_cell_length_a 7.83340(10)
_cell_length_b 17.2763(4)
_cell_length_c 9.4450(5)
_cell_measurement_reflns_used 3243
_cell_measurement_temperature 173(2)
_cell_measurement_theta_max 28.28
_cell_measurement_theta_min 1.00
_cell_volume 1256.91(7)
_computing_structure_refinement 'SHELXL-97 (Sheldrick, 1997)'
_computing_structure_solution 'SHELXS-97 (Sheldrick, 1990)'
_diffrn_ambient_temperature 173(2)
_diffrn_measured_fraction_theta_full 0.997
_diffrn_measured_fraction_theta_max 0.997
_diffrn_radiation_monochromator graphite
_diffrn_radiation_source 'fine-focus sealed tube'
_diffrn_radiation_type MoK\a
_diffrn_radiation_wavelength 0.71073
_diffrn_reflns_av_R_equivalents 0.0563
_diffrn_reflns_av_sigmaI/netI 0.0254
_diffrn_reflns_limit_h_max 10
_diffrn_reflns_limit_h_min -10
_diffrn_reflns_limit_k_max 23
_diffrn_reflns_limit_k_min -23
_diffrn_reflns_limit_l_max 12
_diffrn_reflns_limit_l_min -12
_diffrn_reflns_number 56992
_diffrn_reflns_theta_full 28.30
_diffrn_reflns_theta_max 28.30
_diffrn_reflns_theta_min 3.11
_exptl_absorpt_coefficient_mu 2.000
_exptl_absorpt_correction_T_max 0.5852
_exptl_absorpt_correction_T_min 0.3799
_exptl_absorpt_correction_type empirical
_exptl_absorpt_process_details sadabs
_exptl_crystal_colour Colourless
_exptl_crystal_density_diffrn 1.850
_exptl_crystal_density_method 'not measured'
_exptl_crystal_description Needles
_exptl_crystal_F_000 716
_exptl_crystal_size_max 0.60
_exptl_crystal_size_mid 0.30
_exptl_crystal_size_min 0.30
_refine_diff_density_max 0.478
_refine_diff_density_min -0.789
_refine_diff_density_rms 0.079
_refine_ls_abs_structure_details 'Flack H D (1983), Acta Cryst. A39, 876-881'
_refine_ls_abs_structure_Flack 0.007(8)
_refine_ls_extinction_method none
_refine_ls_goodness_of_fit_ref 1.073
_refine_ls_hydrogen_treatment mixed
_refine_ls_matrix_type full
_refine_ls_number_parameters 386
_refine_ls_number_reflns 6232
_refine_ls_number_restraints 13
_refine_ls_restrained_S_all 1.140
_refine_ls_R_factor_all 0.0317
_refine_ls_R_factor_gt 0.0278
_refine_ls_shift/su_max 0.001
_refine_ls_shift/su_mean 0.000
_refine_ls_structure_factor_coef Fsqd
_refine_ls_weighting_details 'calc w=1/[\s^2^(Fo^2^)+(0.0382P)^2^+0.6575P] where P=(Fo^2^+2Fc^2^)/3'
_refine_ls_weighting_scheme calc
_refine_ls_wR_factor_gt 0.0658
_refine_ls_wR_factor_ref 0.0678
_reflns_number_gt 5880
_reflns_number_total 6232
_reflns_threshold_expression >2sigma(I)
_cod_data_source_file b922690g.txt
_cod_data_source_block 2
_cod_depositor_comments
;
The following automatic conversions were performed:

'_symmetry_cell_setting' value 'Monoclinic' changed to 'monoclinic'
according to /home/saulius/struct/CIF-dictionaries/cif_core.dic
dictionary named 'cif_core.dic' version 2.4.2 from 2011-04-26.

Automatic conversion script
Id: cif_fix_values 1891 2012-01-12 08:04:46Z andrius 
;
_cod_original_sg_symbol_H-M P21
_cod_database_code 7024925

loop_
_symmetry_equiv_pos_as_xyz
'x, y, z'
'-x, y+1/2, -z'

loop_
_atom_site_label
_atom_site_type_symbol
_atom_site_fract_x
_atom_site_fract_y
_atom_site_fract_z
_atom_site_U_iso_or_equiv
_atom_site_adp_type
_atom_site_occupancy
_atom_site_symmetry_multiplicity
_atom_site_calc_flag
_atom_site_refinement_flags
_atom_site_disorder_assembly
_atom_site_disorder_group
Zn1 Zn 0.38862(4) 0.326156(16) 0.26230(3) 0.01458(7) Uani 1 1 d . . .
Zn2 Zn 0.76805(4) 0.250553(15) 0.48981(3) 0.01456(7) Uani 1 1 d D . .
O5 O 0.9444(2) 0.32906(12) 0.5768(2) 0.0220(4) Uani 1 1 d . . .
O8 O 0.6736(2) 0.32046(12) 0.2866(2) 0.0175(4) Uani 1 1 d . . .
O7 O 0.1238(2) 0.32494(14) 0.2820(2) 0.0225(4) Uani 1 1 d D . .
O11 O 0.5871(3) 0.16761(11) 0.4243(2) 0.0189(4) Uani 1 1 d . . .
O9 O 0.8201(3) 0.18384(12) 0.6780(2) 0.0200(4) Uani 1 1 d D . .
O12 O 0.5693(3) -0.10380(11) 0.5662(2) 0.0188(4) Uani 1 1 d . . .
O2 O 1.1979(3) 0.70454(12) 0.8539(2) 0.0225(4) Uani 1 1 d . . .
O13 O 0.4170(3) -0.18882(10) 0.4152(2) 0.0196(4) Uani 1 1 d . . .
C13 C 0.4271(3) -0.05899(14) 0.3368(3) 0.0149(5) Uani 1 1 d . . .
C15 C 0.3217(3) -0.07532(15) 0.2052(3) 0.0161(5) Uani 1 1 d . . .
H15 H 0.2911 -0.1273 0.1797 0.019 Uiso 1 1 calc R . .
C1 C 1.1302(3) 0.66422(15) 0.7464(3) 0.0164(5) Uani 1 1 d . . .
O10 O 0.3837(3) 0.21211(12) 0.2445(2) 0.0218(4) Uani 1 1 d . . .
C11 C 0.4148(3) 0.07704(15) 0.2786(3) 0.0142(5) Uani 1 1 d . . .
C18 C 0.3044(3) 0.06156(15) 0.1487(3) 0.0159(5) Uani 1 1 d . . .
H18 H 0.2588 0.1027 0.0863 0.019 Uiso 1 1 calc R . .
C7 C 1.0511(4) 0.45076(15) 0.6643(3) 0.0173(5) Uani 1 1 d . . .
C4 C 1.2261(4) 0.46294(17) 0.9017(3) 0.0198(5) Uani 1 1 d . . .
C9 C 1.0462(3) 0.53127(15) 0.6511(3) 0.0151(5) Uani 1 1 d . . .
H9 H 0.9842 0.5545 0.5659 0.018 Uiso 1 1 calc R . .
C6 C 1.1421(4) 0.41697(16) 0.7901(3) 0.0187(5) Uani 1 1 d . . .
H6 H 1.1465 0.3622 0.7992 0.022 Uiso 1 1 calc R . .
C3 C 1.2198(4) 0.54327(17) 0.8871(3) 0.0190(5) Uani 1 1 d . . .
H3 H 1.2767 0.5748 0.9637 0.023 Uiso 1 1 calc R . .
C5 C 1.3105(4) 0.4271(2) 1.0419(3) 0.0264(6) Uani 1 1 d . . .
C16 C 0.2613(3) -0.01547(15) 0.1110(3) 0.0158(5) Uani 1 1 d . . .
C12 C 0.4768(3) 0.01729(15) 0.3717(3) 0.0150(5) Uani 1 1 d . . .
H12 H 0.5533 0.0282 0.4595 0.018 Uiso 1 1 calc R . .
C2 C 1.1318(3) 0.57778(15) 0.7623(3) 0.0163(5) Uani 1 1 d . . .
C10 C 0.4661(3) 0.15894(14) 0.3190(3) 0.0149(5) Uani 1 1 d . . .
O6 O 0.8790(3) 0.43129(11) 0.4319(2) 0.0216(4) Uani 1 1 d . . .
O15 O 0.0759(4) 0.03015(13) -0.0929(3) 0.0405(6) Uani 1 1 d . . .
H15A H 0.0100 0.0179 -0.1701 0.049 Uiso 1 1 calc R . .
O14 O 0.1087(3) -0.09792(13) -0.0713(2) 0.0274(5) Uani 1 1 d . . .
O4 O 1.3179(3) 0.35455(14) 1.0522(2) 0.0315(5) Uani 1 1 d D . .
O3 O 1.3648(4) 0.47037(18) 1.1456(3) 0.0470(7) Uani 1 1 d . . .
C8 C 0.9503(3) 0.40054(15) 0.5487(3) 0.0168(5) Uani 1 1 d . . .
C17 C 0.1428(4) -0.03243(16) -0.0272(3) 0.0201(5) Uani 1 1 d . . .
C14 C 0.4756(3) -0.12215(15) 0.4469(3) 0.0153(5) Uani 1 1 d . . .
O1 O 1.0629(2) 0.69352(11) 0.6249(2) 0.0178(4) Uani 1 1 d . . .
H7A H 0.073(4) 0.2869(14) 0.324(3) 0.021 Uiso 1 1 d D . .
H7B H 0.039(3) 0.3515(18) 0.226(3) 0.021 Uiso 1 1 d D . .
H9A H 0.835(5) 0.1328(5) 0.668(4) 0.021 Uiso 1 1 d D . .
H9B H 0.877(4) 0.199(2) 0.7650(17) 0.021 Uiso 1 1 d D . .
O18 O -0.1484(3) 0.01926(13) -0.3300(2) 0.0252(5) Uani 1 1 d . . .
O17 O 1.0099(4) 0.23403(14) 0.9331(2) 0.0404(6) Uani 1 1 d D A 4
O16 O 1.6348(4) 0.53585(16) 1.2942(4) 0.0595(9) Uani 1 1 d D . .
N1 N 1.4286(4) 0.18901(18) 0.7145(3) 0.0327(6) Uani 1 1 d . B 2
C19 C 1.2591(5) 0.2154(3) 0.6336(5) 0.0492(10) Uani 1 1 d . B 1
H19A H 1.1657 0.1942 0.6784 0.074 Uiso 1 1 calc R B 1
H19B H 1.2449 0.1974 0.5338 0.074 Uiso 1 1 calc R B 1
H19C H 1.2543 0.2721 0.6352 0.074 Uiso 1 1 calc R B 1
C20 C 1.4641(4) 0.2138(2) 0.8703(3) 0.0453(9) Uani 1 1 d . B 3
H20A H 1.4779 0.2702 0.8758 0.068 Uiso 1 1 calc R B 3
H20B H 1.5708 0.1890 0.9201 0.068 Uiso 1 1 calc R B 3
H20C H 1.3667 0.1984 0.9161 0.068 Uiso 1 1 calc R B 3
H8A H 0.7465 0.3660 0.3262 0.054 Uiso 1 1 d R . .
H1B H 1.4388 0.1384 0.7416 0.054 Uiso 1 1 d R . .
H1A H 1.5189 0.2032 0.6747 0.054 Uiso 1 1 d R . .
H18B H -0.2371 0.0019 -0.3017 0.054 Uiso 1 1 d R . .
H18A H -0.1059 -0.0032 -0.3943 0.054 Uiso 1 1 d R . .
H8B H 0.7310 0.2982 0.2251 0.054 Uiso 1 1 d R . .
H17A H 0.9338 0.2280 0.9891 0.054 Uiso 1 1 d RD . .
H17B H 1.0340 0.2875 0.9378 0.054 Uiso 1 1 d RD . .
H16B H 1.7243 0.5081 1.3642 0.054 Uiso 1 1 d R . .
H16A H 1.5528 0.5010 1.2377 0.054 Uiso 1 1 d RD . .

loop_
_atom_site_aniso_label
_atom_site_aniso_U_11
_atom_site_aniso_U_22
_atom_site_aniso_U_33
_atom_site_aniso_U_23
_atom_site_aniso_U_13
_atom_site_aniso_U_12
Zn1 0.01914(15) 0.00925(13) 0.01362(14) 0.00018(12) -0.00158(10) 0.00071(12)
Zn2 0.01827(14) 0.00925(13) 0.01461(14) -0.00021(11) -0.00114(10) -0.00104(11)
O5 0.0243(9) 0.0127(8) 0.0252(10) 0.0024(9) -0.0052(7) -0.0040(8)
O8 0.0200(9) 0.0131(8) 0.0197(9) 0.0000(8) 0.0040(7) -0.0002(8)
O7 0.0173(9) 0.0216(9) 0.0274(10) 0.0075(10) 0.0009(8) 0.0004(9)
O11 0.0226(10) 0.0121(9) 0.0188(10) 0.0002(7) -0.0047(8) -0.0035(7)
O9 0.0276(11) 0.0135(9) 0.0167(9) 0.0028(8) -0.0021(8) 0.0002(8)
O12 0.0214(9) 0.0146(9) 0.0181(9) 0.0044(7) -0.0026(8) -0.0033(8)
O2 0.0328(11) 0.0166(9) 0.0168(9) -0.0047(8) 0.0006(8) -0.0062(8)
O13 0.0288(10) 0.0084(9) 0.0217(10) 0.0012(7) 0.0050(8) -0.0024(7)
C13 0.0164(12) 0.0107(11) 0.0167(12) 0.0002(9) 0.0010(10) 0.0002(9)
C15 0.0194(12) 0.0116(11) 0.0167(12) -0.0020(9) 0.0016(10) -0.0035(10)
C1 0.0192(13) 0.0138(12) 0.0162(12) -0.0028(10) 0.0031(10) -0.0048(10)
O10 0.0255(10) 0.0107(9) 0.0251(11) 0.0003(8) -0.0061(8) 0.0000(7)
C11 0.0152(12) 0.0102(11) 0.0171(13) -0.0004(9) 0.0027(10) -0.0029(9)
C18 0.0177(12) 0.0129(12) 0.0156(12) 0.0019(10) -0.0012(10) -0.0010(9)
C7 0.0179(12) 0.0153(12) 0.0182(13) 0.0014(10) 0.0015(10) -0.0008(10)
C4 0.0205(13) 0.0226(14) 0.0160(13) 0.0023(11) 0.0027(10) 0.0013(11)
C9 0.0172(12) 0.0134(12) 0.0145(12) 0.0025(9) 0.0023(10) -0.0016(9)
C6 0.0222(13) 0.0156(12) 0.0184(13) 0.0042(10) 0.0037(10) 0.0003(10)
C3 0.0195(13) 0.0224(14) 0.0142(13) -0.0008(10) 0.0010(10) -0.0015(11)
C5 0.0264(15) 0.0359(17) 0.0167(14) 0.0081(12) 0.0033(12) 0.0095(13)
C16 0.0180(12) 0.0145(12) 0.0144(12) 0.0000(10) 0.0015(10) -0.0031(10)
C12 0.0150(12) 0.0136(12) 0.0152(12) 0.0012(10) -0.0007(10) -0.0009(9)
C2 0.0184(12) 0.0130(12) 0.0180(13) 0.0004(10) 0.0045(10) -0.0019(9)
C10 0.0175(12) 0.0112(11) 0.0158(12) 0.0002(9) 0.0028(10) -0.0015(9)
O6 0.0298(11) 0.0137(9) 0.0186(10) 0.0009(7) -0.0026(8) -0.0002(8)
O15 0.0599(17) 0.0221(11) 0.0275(12) 0.0038(9) -0.0237(11) -0.0032(11)
O14 0.0316(11) 0.0216(10) 0.0239(10) -0.0066(9) -0.0087(9) -0.0015(9)
O4 0.0341(12) 0.0361(13) 0.0247(11) 0.0164(10) 0.0065(9) 0.0115(10)
O3 0.0578(18) 0.0598(18) 0.0170(12) -0.0022(12) -0.0098(11) 0.0195(14)
C8 0.0199(13) 0.0101(11) 0.0202(13) -0.0009(10) 0.0034(10) -0.0016(10)
C17 0.0235(14) 0.0180(13) 0.0173(13) -0.0020(10) -0.0003(11) -0.0032(11)
C14 0.0152(12) 0.0127(11) 0.0178(13) 0.0028(9) 0.0023(10) 0.0005(9)
O1 0.0198(9) 0.0144(9) 0.0178(9) 0.0019(7) 0.0000(7) -0.0017(7)
O18 0.0325(12) 0.0211(10) 0.0204(10) 0.0007(8) 0.0005(9) -0.0009(9)
O17 0.0650(17) 0.0366(14) 0.0206(11) -0.0053(9) 0.0108(11) -0.0161(12)
O16 0.0489(18) 0.0316(15) 0.090(3) 0.0130(15) -0.0088(16) 0.0035(12)
N1 0.0273(14) 0.0355(16) 0.0355(16) 0.0048(13) 0.0059(12) -0.0008(12)
C19 0.0282(18) 0.058(3) 0.058(3) 0.009(2) -0.0001(17) 0.0040(17)
C20 0.056(2) 0.045(2) 0.033(2) 0.0011(17) 0.0031(17) -0.0043(19)

loop_
_atom_type_symbol
_atom_type_description
_atom_type_scat_dispersion_real
_atom_type_scat_dispersion_imag
_atom_type_scat_source
C C 0.0033 0.0016 'International Tables Vol C Tables 4.2.6.8 and 6.1.1.4'
H H 0.0000 0.0000 'International Tables Vol C Tables 4.2.6.8 and 6.1.1.4'
O O 0.0106 0.0060 'International Tables Vol C Tables 4.2.6.8 and 6.1.1.4'
Zn Zn 0.2839 1.4301 'International Tables Vol C Tables 4.2.6.8 and 6.1.1.4'
N N 0.0061 0.0033 'International Tables Vol C Tables 4.2.6.8 and 6.1.1.4'

loop_
_geom_angle_atom_site_label_1
_geom_angle_atom_site_label_2
_geom_angle_atom_site_label_3
_geom_angle
_geom_angle_site_symmetry_1
_geom_angle_site_symmetry_3
O10 Zn1 O12 132.02(8) . 2_656
O10 Zn1 O4 99.23(9) . 1_454
O12 Zn1 O4 128.58(9) 2_656 1_454
O10 Zn1 O7 89.62(9) . .
O12 Zn1 O7 87.40(8) 2_656 .
O4 Zn1 O7 89.47(8) 1_454 .
O10 Zn1 O8 88.18(8) . .
O12 Zn1 O8 85.87(8) 2_656 .
O4 Zn1 O8 101.81(8) 1_454 .
O7 Zn1 O8 168.70(7) . .
O5 Zn2 O11 173.64(8) . .
O5 Zn2 O9 90.64(8) . .
O11 Zn2 O9 83.56(8) . .
O5 Zn2 O1 94.38(8) . 2_746
O11 Zn2 O1 89.00(8) . 2_746
O9 Zn2 O1 97.79(8) . 2_746
O5 Zn2 O13 88.02(8) . 2_656
O11 Zn2 O13 89.11(8) . 2_656
O9 Zn2 O13 87.44(8) . 2_656
O1 Zn2 O13 174.21(8) 2_746 2_656
O5 Zn2 O8 94.63(7) . .
O11 Zn2 O8 90.90(7) . .
O9 Zn2 O8 172.38(8) . .
O1 Zn2 O8 87.30(7) 2_746 .
O13 Zn2 O8 87.26(7) 2_656 .
C8 O5 Zn2 128.57(18) . .
Zn1 O8 Zn2 106.24(8) . .
C10 O11 Zn2 135.39(17) . .
C14 O12 Zn1 123.49(17) . 2_646
C14 O13 Zn2 126.99(18) . 2_646
C15 C13 C12 119.8(2) . .
C15 C13 C14 120.3(2) . .
C12 C13 C14 119.7(2) . .
C13 C15 C16 119.9(2) . .
O2 C1 O1 123.2(3) . .
O2 C1 C2 118.2(2) . .
O1 C1 C2 118.6(2) . .
C10 O10 Zn1 132.67(18) . .
C12 C11 C18 120.4(2) . .
C12 C11 C10 119.6(2) . .
C18 C11 C10 120.0(2) . .
C11 C18 C16 119.2(2) . .
C9 C7 C6 119.5(3) . .
C9 C7 C8 120.6(2) . .
C6 C7 C8 119.8(2) . .
C6 C4 C3 119.4(3) . .
C6 C4 C5 120.4(3) . .
C3 C4 C5 119.9(3) . .
C2 C9 C7 120.4(2) . .
C4 C6 C7 120.4(3) . .
C2 C3 C4 121.0(3) . .
O3 C5 O4 122.3(3) . .
O3 C5 C4 118.7(3) . .
O4 C5 C4 119.0(3) . .
C15 C16 C18 120.3(2) . .
C15 C16 C17 120.1(2) . .
C18 C16 C17 119.5(2) . .
C11 C12 C13 120.2(2) . .
C3 C2 C9 119.3(2) . .
C3 C2 C1 120.4(2) . .
C9 C2 C1 120.3(2) . .
O11 C10 O10 126.4(2) . .
O11 C10 C11 116.3(2) . .
O10 C10 C11 117.3(2) . .
C5 O4 Zn1 108.5(2) . 1_656
O6 C8 O5 124.6(2) . .
O6 C8 C7 118.9(2) . .
O5 C8 C7 116.5(2) . .
O14 C17 O15 124.2(3) . .
O14 C17 C16 123.1(3) . .
O15 C17 C16 112.7(2) . .
O13 C14 O12 124.7(2) . .
O13 C14 C13 117.6(2) . .
O12 C14 C13 117.7(2) . .
C1 O1 Zn2 116.91(17) . 2_756
C19 N1 C20 113.9(3) . .

loop_
_geom_bond_atom_site_label_1
_geom_bond_atom_site_label_2
_geom_bond_distance
_geom_bond_site_symmetry_2
Zn1 O10 1.977(2) .
Zn1 O12 2.0009(19) 2_656
Zn1 O4 2.021(2) 1_454
Zn1 O7 2.1160(19) .
Zn1 O8 2.2046(19) .
Zn2 O5 2.003(2) .
Zn2 O11 2.0314(19) .
Zn2 O9 2.095(2) .
Zn2 O1 2.1024(19) 2_746
Zn2 O13 2.116(2) 2_656
Zn2 O8 2.2741(19) .
O5 C8 1.266(3) .
O11 C10 1.252(3) .
O12 C14 1.268(3) .
O12 Zn1 2.0009(19) 2_646
O2 C1 1.265(3) .
O13 C14 1.256(3) .
O13 Zn2 2.116(2) 2_646
C13 C15 1.390(4) .
C13 C12 1.396(4) .
C13 C14 1.508(4) .
C15 C16 1.390(4) .
C1 O1 1.278(3) .
C1 C2 1.501(4) .
O10 C10 1.262(3) .
C11 C12 1.385(4) .
C11 C18 1.393(4) .
C11 C10 1.501(3) .
C18 C16 1.403(4) .
C7 C9 1.396(4) .
C7 C6 1.397(4) .
C7 C8 1.502(4) .
C4 C6 1.387(4) .
C4 C3 1.395(4) .
C4 C5 1.502(4) .
C9 C2 1.394(4) .
C3 C2 1.387(4) .
C5 O3 1.243(4) .
C5 O4 1.258(4) .
C16 C17 1.486(4) .
O6 C8 1.260(3) .
O15 C17 1.308(4) .
O14 C17 1.218(4) .
O4 Zn1 2.021(2) 1_656
O1 Zn2 2.1024(19) 2_756
N1 C19 1.478(5) .
N1 C20 1.509(4) .
